data_7045365
loop_
_publ_author_name
'Muravieva, Viktoria K.'
'Gayfulin, Yakov M.'
'Ryzhikov, Maxim R.'
'Novozhilov, Igor N.'
'Samsonenko, Denis G.'
'Piryazev, Dmitry A.'
'Yanshole, Vadim V.'
'Naumov, Nikolay G.'

_publ_section_title
;
 Mixed-metal clusters with a {Re<sub>3</sub>Mo<sub>3</sub>Se<sub>8</sub>}
 core: from a polymeric solid to soluble species with multiple redox
 transitions.
;
_journal_issue 10
_journal_name_full 'Dalton transactions (Cambridge, England : 2003)'
_journal_page_first 3366
_journal_page_last 3377
_journal_paper_doi 10.1039/c7dt03571c
_journal_volume 47
_journal_year 2018
_chemical_formula_moiety 'C6 Mo3 N6 Re3 Se8, 4(C24 H20 P), 2(C2 H3 N)'
_chemical_formula_sum 'C106 H86 Mo3 N8 P4 Re3 Se8'
_chemical_formula_weight 3073.80
_space_group_crystal_system triclinic
_space_group_IT_number 2
_space_group_name_Hall '-P 1'
_space_group_name_H-M_alt 'P -1'
_symmetry_space_group_name_Hall '-P 1'
_symmetry_space_group_name_H-M 'P -1'
_atom_sites_solution_hydrogens geom
_atom_sites_solution_primary direct
_atom_sites_solution_secondary difmap
_audit_creation_method SHELXL-2014/7
_audit_update_record
;
2017-06-23 deposited with the CCDC.
2018-01-24 downloaded from the CCDC.
;
_cell_angle_alpha 110.0425(8)
_cell_angle_beta 95.9443(9)
_cell_angle_gamma 101.6537(8)
_cell_formula_units_Z 1
_cell_length_a 12.3663(3)
_cell_length_b 13.1230(3)
_cell_length_c 16.9407(4)
_cell_measurement_reflns_used 9987
_cell_measurement_temperature 150(2)
_cell_measurement_theta_max 31.41
_cell_measurement_theta_min 2.29
_cell_volume 2484.45(10)
_computing_cell_refinement 'SAINT (Bruker-AXS, 2004)'
_computing_data_collection 'APEX2 (Bruker-AXS, 2004)'
_computing_data_reduction 'SAINT (Bruker-AXS, 2004)'
_computing_molecular_graphics 'ShelXle (H\"ubschle, 2011)'
_computing_publication_material 'CIFTAB-2014 (Sheldrick, 2015)'
_computing_structure_refinement 'SHELXL-2014 (Sheldrick, 2015)'
_computing_structure_solution 'SHELXT-2014 (Sheldrick, 2015)'
_diffrn_ambient_temperature 150(2)
_diffrn_detector_area_resol_mean 25
_diffrn_measured_fraction_theta_full 0.999
_diffrn_measured_fraction_theta_max 0.775
_diffrn_measurement_device 'four-circle diffractometer'
_diffrn_measurement_device_type 'Bruker X8Apex'
_diffrn_measurement_method '\w and \f scans'
_diffrn_radiation_monochromator graphite
_diffrn_radiation_probe x-ray
_diffrn_radiation_source 'fine-focus sealed tube'
_diffrn_radiation_type MoK\a
_diffrn_radiation_wavelength 0.71073
_diffrn_reflns_av_R_equivalents 0.0291
_diffrn_reflns_av_unetI/netI 0.0349
_diffrn_reflns_Laue_measured_fraction_full 0.999
_diffrn_reflns_Laue_measured_fraction_max 0.775
_diffrn_reflns_limit_h_max 17
_diffrn_reflns_limit_h_min -17
_diffrn_reflns_limit_k_max 19
_diffrn_reflns_limit_k_min -14
_diffrn_reflns_limit_l_max 24
_diffrn_reflns_limit_l_min -24
_diffrn_reflns_number 36510
_diffrn_reflns_point_group_measured_fraction_full 0.999
_diffrn_reflns_point_group_measured_fraction_max 0.775
_diffrn_reflns_theta_full 25.500
_diffrn_reflns_theta_max 32.647
_diffrn_reflns_theta_min 1.708
_diffrn_source 'sealed X-ray tube'
_exptl_absorpt_coefficient_mu 7.054
_exptl_absorpt_correction_T_max 0.7464
_exptl_absorpt_correction_T_min 0.5405
_exptl_absorpt_correction_type multi-scan
_exptl_absorpt_process_details 'SADABS (Bruker-AXS, 2004)'
_exptl_crystal_colour black
_exptl_crystal_density_diffrn 2.054
_exptl_crystal_description block
_exptl_crystal_F_000 1461
_exptl_crystal_size_max 0.08
_exptl_crystal_size_mid 0.05
_exptl_crystal_size_min 0.04
_refine_diff_density_max 1.005
_refine_diff_density_min -1.322
_refine_diff_density_rms 0.115
_refine_ls_extinction_method none
_refine_ls_goodness_of_fit_ref 1.028
_refine_ls_hydrogen_treatment constr
_refine_ls_matrix_type full
_refine_ls_number_parameters 596
_refine_ls_number_reflns 14100
_refine_ls_number_restraints 0
_refine_ls_restrained_S_all 1.028
_refine_ls_R_factor_all 0.0360
_refine_ls_R_factor_gt 0.0254
_refine_ls_shift/su_max 0.006
_refine_ls_shift/su_mean 0.000
_refine_ls_structure_factor_coef Fsqd
_refine_ls_weighting_details 'w=1/[\s^2^(Fo^2^)+(0.0093P)^2^+3.3432P] where P=(Fo^2^+2Fc^2^)/3'
_refine_ls_weighting_scheme calc
_refine_ls_wR_factor_gt 0.0521
_refine_ls_wR_factor_ref 0.0554
_reflns_Friedel_coverage 0.000
_reflns_number_gt 11603
_reflns_number_total 14100
_reflns_threshold_expression >2\s(I)
_cod_data_source_file c7dt03571c2.cif
_cod_data_source_block 1
_cod_depositor_comments 'Adding full bibliography for 7045364--7045367.cif.'
_cod_database_code 7045365
_shelx_shelxl_version_number 2014/7
_shelx_space_group_comment
;
The symmetry employed for this shelxl refinement is uniquely defined
by the following loop, which should always be used as a source of
symmetry information in preference to the above space-group names.
They are only intended as comments.
;
_shelx_estimated_absorpt_t_min 0.602
_shelx_estimated_absorpt_t_max 0.766
_exptl_absorpt_special_details
;
SADABS-2012/1 (Bruker,2012) was used for absorption correction.
wR2(int) was 0.0786 before and 0.0412 after correction.
The Ratio of minimum to maximum transmission is 0.7241.
The \l/2 correction factor is 0.0015.
;

loop_
_space_group_symop_operation_xyz
'x, y, z'
'-x, -y, -z'

loop_
_atom_site_label
_atom_site_type_symbol
_atom_site_fract_x
_atom_site_fract_y
_atom_site_fract_z
_atom_site_U_iso_or_equiv
_atom_site_adp_type
_atom_site_occupancy
_atom_site_site_symmetry_order
_atom_site_calc_flag
_atom_site_refinement_flags_posn
_atom_site_refinement_flags_adp
_atom_site_refinement_flags_occupancy
Re1 Re 1.62233(2) 1.43626(2) 0.48336(2) 0.01318(3) Uani 0.5 1 d . . P
Re2 Re 1.46484(2) 1.43020(2) 0.57786(2) 0.01535(4) Uani 0.5 1 d . . P
Re3 Re 1.40826(2) 1.37403(2) 0.40981(2) 0.01232(3) Uani 0.5 1 d . . P
Mo1 Mo 1.62233(2) 1.43626(2) 0.48336(2) 0.01318(3) Uani 0.5 1 d . . P
Mo2 Mo 1.46484(2) 1.43020(2) 0.57786(2) 0.01535(4) Uani 0.5 1 d . . P
Mo3 Mo 1.40826(2) 1.37403(2) 0.40981(2) 0.01232(3) Uani 0.5 1 d . . P
Se1 Se 1.56412(2) 1.38766(2) 0.32407(2) 0.01706(6) Uani 1 1 d . . .
Se2 Se 1.73935(2) 1.62670(2) 0.49686(2) 0.01838(6) Uani 1 1 d . . .
Se3 Se 1.67352(2) 1.49434(2) 0.64414(2) 0.01761(6) Uani 1 1 d . . .
Se4 Se 1.49383(2) 1.25168(2) 0.47170(2) 0.01778(6) Uani 1 1 d . . .
N1 N 1.2523(2) 1.1471(2) 0.24954(16) 0.0286(6) Uani 1 1 d . . .
N2 N 1.4127(3) 1.3193(2) 0.72349(17) 0.0337(7) Uani 1 1 d . . .
N3 N 1.8305(2) 1.3107(2) 0.45560(17) 0.0282(6) Uani 1 1 d . . .
C1 C 1.3057(2) 1.2263(2) 0.30533(18) 0.0209(6) Uani 1 1 d . . .
C2 C 1.4295(3) 1.3557(2) 0.67171(18) 0.0223(6) Uani 1 1 d . . .
C3 C 1.7596(2) 1.3564(2) 0.46560(17) 0.0205(6) Uani 1 1 d . . .
P1 P 0.99308(6) 0.77621(6) 0.29174(4) 0.01621(14) Uani 1 1 d . . .
C1A C 0.9464(2) 0.7712(2) 0.18652(17) 0.0182(5) Uani 1 1 d . . .
C2A C 0.8344(3) 0.7686(2) 0.16193(19) 0.0246(6) Uani 1 1 d . . .
H2A H 0.7847 0.7725 0.2015 0.030 Uiso 1 1 calc R U .
C3A C 0.7957(3) 0.7601(3) 0.0797(2) 0.0291(7) Uani 1 1 d . . .
H3A H 0.7193 0.7578 0.0627 0.035 Uiso 1 1 calc R U .
C3AA C 1.1985(2) 0.9214(2) 0.30937(18) 0.0209(6) Uani 1 1 d . . .
H3AA H 1.1559 0.9615 0.2872 0.025 Uiso 1 1 calc R U .
C4A C 0.8682(3) 0.7550(2) 0.02208(19) 0.0250(6) Uani 1 1 d . . .
H4A H 0.8416 0.7506 -0.0340 0.030 Uiso 1 1 calc R U .
C5A C 0.9786(3) 0.7565(2) 0.04577(18) 0.0233(6) Uani 1 1 d . . .
H5A H 1.0276 0.7523 0.0058 0.028 Uiso 1 1 calc R U .
C6A C 1.0187(2) 0.7639(2) 0.12782(18) 0.0202(6) Uani 1 1 d . . .
H6A H 1.0947 0.7641 0.1438 0.024 Uiso 1 1 calc R U .
C7A C 0.9420(2) 0.6401(2) 0.29529(17) 0.0182(5) Uani 1 1 d . . .
C8A C 0.8652(3) 0.5566(2) 0.22667(19) 0.0269(7) Uani 1 1 d . . .
H8A H 0.8448 0.5692 0.1758 0.032 Uiso 1 1 calc R U .
C9A C 0.8185(3) 0.4550(3) 0.2328(2) 0.0308(7) Uani 1 1 d . . .
H9A H 0.7646 0.3985 0.1865 0.037 Uiso 1 1 calc R U .
C10A C 0.8499(3) 0.4357(2) 0.3057(2) 0.0282(7) Uani 1 1 d . . .
H10A H 0.8185 0.3653 0.3090 0.034 Uiso 1 1 calc R U .
C11A C 0.9270(3) 0.5181(2) 0.37410(19) 0.0248(6) Uani 1 1 d . . .
H11A H 0.9487 0.5043 0.4241 0.030 Uiso 1 1 calc R U .
C12A C 0.9725(2) 0.6209(2) 0.36933(18) 0.0221(6) Uani 1 1 d . . .
H12A H 1.0243 0.6782 0.4165 0.027 Uiso 1 1 calc R U .
C13A C 1.1439(2) 0.8212(2) 0.31726(17) 0.0172(5) Uani 1 1 d . . .
C14A C 1.2078(2) 0.7614(2) 0.34668(17) 0.0203(6) Uani 1 1 d . . .
H14A H 1.1720 0.6928 0.3510 0.024 Uiso 1 1 calc R U .
C15A C 1.3240(3) 0.8014(3) 0.36987(19) 0.0251(6) Uani 1 1 d . . .
H15A H 1.3674 0.7597 0.3893 0.030 Uiso 1 1 calc R U .
C16A C 1.3764(3) 0.9020(2) 0.36472(19) 0.0255(6) Uani 1 1 d . . .
H16A H 1.4555 0.9304 0.3824 0.031 Uiso 1 1 calc R U .
C17A C 1.3137(3) 0.9613(2) 0.33377(19) 0.0244(6) Uani 1 1 d . . .
H17A H 1.3501 1.0297 0.3294 0.029 Uiso 1 1 calc R U .
C18A C 0.9293(2) 0.8723(2) 0.36394(17) 0.0182(5) Uani 1 1 d . . .
C19A C 0.8421(3) 0.8304(2) 0.39876(18) 0.0238(6) Uani 1 1 d . . .
H19A H 0.8202 0.7525 0.3881 0.029 Uiso 1 1 calc R U .
C20A C 0.7867(3) 0.9034(3) 0.44955(19) 0.0301(7) Uani 1 1 d . . .
H20A H 0.7276 0.8752 0.4740 0.036 Uiso 1 1 calc R U .
C21A C 0.8176(3) 1.0157(3) 0.46419(19) 0.0296(7) Uani 1 1 d . . .
H21A H 0.7792 1.0649 0.4984 0.035 Uiso 1 1 calc R U .
C22A C 0.9048(3) 1.0583(3) 0.4293(2) 0.0294(7) Uani 1 1 d . . .
H22A H 0.9257 1.1361 0.4396 0.035 Uiso 1 1 calc R U .
C23A C 0.9606(3) 0.9869(2) 0.3797(2) 0.0266(7) Uani 1 1 d . . .
H23A H 1.0205 1.0157 0.3561 0.032 Uiso 1 1 calc R U .
P2 P 1.39851(6) 0.80820(6) 0.05533(4) 0.01654(14) Uani 1 1 d . . .
C1B C 1.4799(2) 0.7416(2) -0.01859(17) 0.0185(6) Uani 1 1 d . . .
C2B C 1.4637(3) 0.6256(2) -0.05144(19) 0.0251(6) Uani 1 1 d . . .
H2B H 1.4099 0.5798 -0.0334 0.030 Uiso 1 1 calc R U .
C3B C 1.5260(3) 0.5770(3) -0.1103(2) 0.0311(7) Uani 1 1 d . . .
H3B H 1.5154 0.4979 -0.1324 0.037 Uiso 1 1 calc R U .
C4B C 1.6031(3) 0.6433(3) -0.13696(19) 0.0290(7) Uani 1 1 d . . .
H4B H 1.6447 0.6093 -0.1781 0.035 Uiso 1 1 calc R U .
C5B C 1.6209(3) 0.7587(3) -0.10471(18) 0.0247(6) Uani 1 1 d . . .
H5B H 1.6747 0.8037 -0.1233 0.030 Uiso 1 1 calc R U .
C6B C 1.5598(2) 0.8083(2) -0.04511(18) 0.0215(6) Uani 1 1 d . . .
H6B H 1.5722 0.8876 -0.0223 0.026 Uiso 1 1 calc R U .
C7B C 1.3059(2) 0.7013(2) 0.07726(18) 0.0189(6) Uani 1 1 d . . .
C8B C 1.2155(2) 0.6305(2) 0.01197(19) 0.0238(6) Uani 1 1 d . . .
H8B H 1.2006 0.6443 -0.0391 0.029 Uiso 1 1 calc R U .
C9B C 1.1478(3) 0.5399(3) 0.0226(2) 0.0299(7) Uani 1 1 d . . .
H9B H 1.0873 0.4904 -0.0219 0.036 Uiso 1 1 calc R U .
C10B C 1.1678(3) 0.5212(2) 0.0978(2) 0.0308(7) Uani 1 1 d . . .
H10B H 1.1205 0.4595 0.1049 0.037 Uiso 1 1 calc R U .
C11B C 1.2561(3) 0.5918(2) 0.1621(2) 0.0284(7) Uani 1 1 d . . .
H11B H 1.2688 0.5791 0.2138 0.034 Uiso 1 1 calc R U .
C12B C 1.3272(3) 0.6815(2) 0.15217(19) 0.0239(6) Uani 1 1 d . . .
H12B H 1.3894 0.7287 0.1961 0.029 Uiso 1 1 calc R U .
C13B C 1.3125(2) 0.8743(2) 0.00721(18) 0.0198(6) Uani 1 1 d . . .
C14B C 1.2427(3) 0.9318(2) 0.0556(2) 0.0255(6) Uani 1 1 d . . .
H14B H 1.2446 0.9389 0.1135 0.031 Uiso 1 1 calc R U .
C15B C 1.1708(3) 0.9781(3) 0.0182(2) 0.0332(8) Uani 1 1 d . . .
H15B H 1.1238 1.0176 0.0507 0.040 Uiso 1 1 calc R U .
C16B C 1.1675(3) 0.9669(3) -0.0660(2) 0.0347(8) Uani 1 1 d . . .
H16B H 1.1178 0.9985 -0.0912 0.042 Uiso 1 1 calc R U .
C17B C 1.2359(3) 0.9100(3) -0.1140(2) 0.0318(7) Uani 1 1 d . . .
H17B H 1.2331 0.9027 -0.1720 0.038 Uiso 1 1 calc R U .
C18B C 1.3085(3) 0.8636(2) -0.07766(19) 0.0240(6) Uani 1 1 d . . .
H18B H 1.3555 0.8245 -0.1106 0.029 Uiso 1 1 calc R U .
C19B C 1.4923(2) 0.9076(2) 0.15051(17) 0.0186(5) Uani 1 1 d . . .
C20B C 1.4874(2) 1.0189(2) 0.18643(18) 0.0205(6) Uani 1 1 d . . .
H20B H 1.4340 1.0457 0.1600 0.025 Uiso 1 1 calc R U .
C21B C 1.5616(3) 1.0899(2) 0.26138(19) 0.0272(7) Uani 1 1 d . . .
H21B H 1.5587 1.1660 0.2861 0.033 Uiso 1 1 calc R U .
C22B C 1.6391(3) 1.0521(2) 0.30043(19) 0.0276(7) Uani 1 1 d . . .
H22B H 1.6895 1.1018 0.3516 0.033 Uiso 1 1 calc R U .
C23B C 1.6437(3) 0.9414(2) 0.26503(19) 0.0279(7) Uani 1 1 d . . .
H23B H 1.6968 0.9150 0.2922 0.033 Uiso 1 1 calc R U .
C24B C 1.5711(2) 0.8693(2) 0.19025(19) 0.0236(6) Uani 1 1 d . . .
H24B H 1.5747 0.7935 0.1658 0.028 Uiso 1 1 calc R U .
N1S N 0.9611(4) 0.6942(3) -0.1657(2) 0.0670(11) Uani 1 1 d . . .
C1S C 0.9644(4) 0.7332(4) -0.3045(3) 0.0562(12) Uani 1 1 d . . .
H1SA H 0.9226 0.6657 -0.3533 0.084 Uiso 1 1 calc R U .
H1SB H 1.0424 0.7539 -0.3119 0.084 Uiso 1 1 calc R U .
H1SC H 0.9294 0.7948 -0.3011 0.084 Uiso 1 1 calc R U .
C2S C 0.9629(3) 0.7111(3) -0.2260(3) 0.0448(9) Uani 1 1 d . . .

loop_
_atom_site_aniso_label
_atom_site_aniso_U_11
_atom_site_aniso_U_22
_atom_site_aniso_U_33
_atom_site_aniso_U_23
_atom_site_aniso_U_13
_atom_site_aniso_U_12
Re1 0.01703(7) 0.01169(6) 0.01146(7) 0.00474(5) 0.00216(5) 0.00453(5)
Re2 0.01996(8) 0.01303(7) 0.01359(7) 0.00558(5) 0.00226(6) 0.00471(6)
Re3 0.01635(7) 0.01074(6) 0.01092(7) 0.00486(5) 0.00229(5) 0.00436(5)
Mo1 0.01703(7) 0.01169(6) 0.01146(7) 0.00474(5) 0.00216(5) 0.00453(5)
Mo2 0.01996(8) 0.01303(7) 0.01359(7) 0.00558(5) 0.00226(6) 0.00471(6)
Mo3 0.01635(7) 0.01074(6) 0.01092(7) 0.00486(5) 0.00229(5) 0.00436(5)
Se1 0.02266(14) 0.01618(12) 0.01359(13) 0.00547(10) 0.00474(10) 0.00709(11)
Se2 0.01961(14) 0.01776(13) 0.01780(13) 0.00759(10) 0.00397(11) 0.00292(11)
Se3 0.02172(14) 0.01729(13) 0.01458(13) 0.00676(10) 0.00044(10) 0.00664(11)
Se4 0.02451(14) 0.01193(12) 0.01707(13) 0.00575(10) 0.00166(11) 0.00552(10)
N1 0.0343(15) 0.0260(13) 0.0249(14) 0.0091(11) 0.0043(11) 0.0076(12)
N2 0.0475(18) 0.0255(14) 0.0259(14) 0.0126(11) 0.0025(13) 0.0018(12)
N3 0.0290(15) 0.0269(13) 0.0309(15) 0.0123(11) 0.0048(11) 0.0096(11)
C1 0.0247(15) 0.0218(14) 0.0202(14) 0.0099(12) 0.0074(12) 0.0091(12)
C2 0.0289(16) 0.0152(13) 0.0205(14) 0.0052(11) 0.0010(12) 0.0050(12)
C3 0.0272(16) 0.0175(13) 0.0173(13) 0.0084(11) 0.0021(11) 0.0042(12)
P1 0.0179(3) 0.0156(3) 0.0153(3) 0.0061(3) 0.0030(3) 0.0044(3)
C1A 0.0213(14) 0.0171(13) 0.0174(13) 0.0077(11) 0.0028(11) 0.0052(11)
C2A 0.0228(15) 0.0324(16) 0.0231(15) 0.0119(13) 0.0062(12) 0.0133(13)
C3A 0.0261(16) 0.0398(18) 0.0257(16) 0.0137(14) 0.0027(13) 0.0160(14)
C3AA 0.0226(15) 0.0201(13) 0.0209(14) 0.0083(11) 0.0030(11) 0.0069(11)
C4A 0.0317(17) 0.0240(15) 0.0196(14) 0.0087(12) 0.0021(12) 0.0082(13)
C5A 0.0244(15) 0.0256(15) 0.0192(14) 0.0099(12) 0.0044(12) 0.0021(12)
C6A 0.0183(14) 0.0216(14) 0.0195(14) 0.0068(11) 0.0017(11) 0.0047(11)
C7A 0.0202(14) 0.0181(13) 0.0186(13) 0.0082(11) 0.0073(11) 0.0057(11)
C8A 0.0322(17) 0.0242(15) 0.0225(15) 0.0094(12) 0.0023(13) 0.0038(13)
C9A 0.0360(19) 0.0227(15) 0.0252(16) 0.0058(13) 0.0037(14) -0.0042(13)
C10A 0.0342(18) 0.0220(15) 0.0315(17) 0.0123(13) 0.0123(14) 0.0067(13)
C11A 0.0300(17) 0.0278(15) 0.0251(15) 0.0164(13) 0.0104(13) 0.0114(13)
C12A 0.0251(15) 0.0224(14) 0.0193(14) 0.0086(11) 0.0055(12) 0.0049(12)
C13A 0.0184(14) 0.0176(13) 0.0154(13) 0.0050(10) 0.0028(10) 0.0065(11)
C14A 0.0242(15) 0.0183(13) 0.0192(14) 0.0073(11) 0.0038(11) 0.0071(11)
C15A 0.0230(15) 0.0301(16) 0.0246(15) 0.0116(13) 0.0024(12) 0.0101(13)
C16A 0.0186(15) 0.0307(16) 0.0241(15) 0.0070(13) 0.0031(12) 0.0059(12)
C17A 0.0251(16) 0.0204(14) 0.0255(15) 0.0074(12) 0.0049(12) 0.0029(12)
C18A 0.0194(14) 0.0191(13) 0.0143(13) 0.0040(10) 0.0001(10) 0.0064(11)
C19A 0.0254(16) 0.0237(15) 0.0221(15) 0.0077(12) 0.0049(12) 0.0068(12)
C20A 0.0277(17) 0.0391(18) 0.0230(16) 0.0080(14) 0.0096(13) 0.0111(14)
C21A 0.0310(17) 0.0343(17) 0.0176(15) -0.0003(13) 0.0014(12) 0.0152(14)
C22A 0.0341(18) 0.0223(15) 0.0255(16) 0.0007(12) 0.0010(13) 0.0105(13)
C23A 0.0281(16) 0.0224(15) 0.0280(16) 0.0073(12) 0.0045(13) 0.0077(13)
P2 0.0185(3) 0.0146(3) 0.0163(3) 0.0058(3) 0.0032(3) 0.0037(3)
C1B 0.0196(14) 0.0194(13) 0.0148(13) 0.0047(10) 0.0026(11) 0.0049(11)
C2B 0.0267(16) 0.0190(14) 0.0254(15) 0.0049(12) 0.0020(12) 0.0042(12)
C3B 0.0359(19) 0.0229(15) 0.0286(17) 0.0003(13) 0.0054(14) 0.0117(14)
C4B 0.0300(17) 0.0411(18) 0.0165(14) 0.0065(13) 0.0056(12) 0.0174(14)
C5B 0.0221(15) 0.0364(17) 0.0197(14) 0.0147(13) 0.0042(12) 0.0087(13)
C6B 0.0229(15) 0.0223(14) 0.0188(14) 0.0088(11) 0.0015(11) 0.0039(12)
C7B 0.0208(14) 0.0157(12) 0.0211(14) 0.0065(11) 0.0069(11) 0.0057(11)
C8B 0.0236(15) 0.0235(14) 0.0237(15) 0.0097(12) 0.0053(12) 0.0031(12)
C9B 0.0275(17) 0.0256(16) 0.0310(17) 0.0061(13) 0.0077(13) 0.0012(13)
C10B 0.0399(19) 0.0185(14) 0.0348(18) 0.0104(13) 0.0183(15) 0.0027(13)
C11B 0.044(2) 0.0228(15) 0.0246(16) 0.0137(13) 0.0125(14) 0.0106(14)
C12B 0.0305(16) 0.0195(14) 0.0215(15) 0.0077(11) 0.0029(12) 0.0068(12)
C13B 0.0184(14) 0.0146(12) 0.0253(15) 0.0087(11) 0.0008(11) 0.0012(11)
C14B 0.0233(15) 0.0232(15) 0.0317(17) 0.0122(13) 0.0074(13) 0.0050(12)
C15B 0.0226(16) 0.0269(16) 0.054(2) 0.0174(15) 0.0087(15) 0.0094(13)
C16B 0.0273(17) 0.0290(17) 0.051(2) 0.0215(16) -0.0028(15) 0.0065(14)
C17B 0.0319(18) 0.0322(17) 0.0321(18) 0.0168(14) -0.0016(14) 0.0050(14)
C18B 0.0226(15) 0.0237(14) 0.0248(15) 0.0102(12) 0.0024(12) 0.0029(12)
C19B 0.0209(14) 0.0160(12) 0.0175(13) 0.0050(10) 0.0046(11) 0.0034(11)
C20B 0.0241(15) 0.0179(13) 0.0206(14) 0.0070(11) 0.0067(11) 0.0067(11)
C21B 0.0363(18) 0.0151(13) 0.0262(16) 0.0026(12) 0.0072(13) 0.0063(13)
C22B 0.0301(17) 0.0227(15) 0.0198(15) 0.0000(12) -0.0018(12) 0.0020(13)
C23B 0.0290(17) 0.0273(16) 0.0238(16) 0.0052(12) -0.0009(13) 0.0100(13)
C24B 0.0257(16) 0.0190(14) 0.0237(15) 0.0043(11) 0.0025(12) 0.0084(12)
N1S 0.083(3) 0.073(3) 0.040(2) 0.0239(19) 0.020(2) 0.001(2)
C1S 0.046(2) 0.096(3) 0.049(2) 0.041(2) 0.018(2) 0.037(2)
C2S 0.033(2) 0.056(2) 0.041(2) 0.0162(19) 0.0124(17) 0.0027(17)

loop_
_atom_type_symbol
_atom_type_description
_atom_type_scat_dispersion_real
_atom_type_scat_dispersion_imag
_atom_type_scat_source
C C 0.0033 0.0016 'International Tables Vol C Tables 4.2.6.8 and 6.1.1.4'
H H 0.0000 0.0000 'International Tables Vol C Tables 4.2.6.8 and 6.1.1.4'
Mo Mo -1.6832 0.6857 'International Tables Vol C Tables 4.2.6.8 and 6.1.1.4'
N N 0.0061 0.0033 'International Tables Vol C Tables 4.2.6.8 and 6.1.1.4'
P P 0.1023 0.0942 'International Tables Vol C Tables 4.2.6.8 and 6.1.1.4'
Re Re -1.0185 7.2310 'International Tables Vol C Tables 4.2.6.8 and 6.1.1.4'
Se Se -0.0929 2.2259 'International Tables Vol C Tables 4.2.6.8 and 6.1.1.4'

loop_
_geom_angle_atom_site_label_1
_geom_angle_atom_site_label_2
_geom_angle_atom_site_label_3
_geom_angle
_geom_angle_site_symmetry_1
_geom_angle_site_symmetry_3
Re2 Re1 Re2 90.389(7) . 2_886
Re2 Re1 Re3 60.001(5) . 2_886
Re2 Re1 Mo3 60.001(5) . 2_886
Re3 Re1 Re2 60.047(5) 2_886 2_886
Re3 Re1 Re2 60.056(6) . 2_886
Re3 Re1 Re2 60.354(6) . .
Re3 Re1 Re3 90.007(6) . 2_886
Re3 Re1 Mo3 90.0 . 2_886
Mo3 Re1 Re2 60.047(5) 2_886 2_886
Mo3 Re1 Re3 0.0 2_886 2_886
Se1 Re1 Re2 57.910(7) . 2_886
Se1 Re1 Re2 119.152(9) . .
Se1 Re1 Re3 58.824(8) . .
Se1 Re1 Re3 117.954(8) . 2_886
Se1 Re1 Mo3 117.954(8) . 2_886
Se1 Re1 Se2 89.292(10) . .
Se1 Re1 Se4 90.684(10) . .
Se2 Re1 Re2 58.421(8) . 2_886
Se2 Re1 Re2 118.348(9) . .
Se2 Re1 Re3 58.352(8) . 2_886
Se2 Re1 Re3 118.460(9) . .
Se2 Re1 Mo3 58.352(8) . 2_886
Se2 Re1 Se4 176.054(11) . .
Se3 Re1 Re2 58.848(8) . .
Se3 Re1 Re2 118.528(8) . 2_886
Se3 Re1 Re3 58.481(7) . 2_886
Se3 Re1 Re3 119.181(9) . .
Se3 Re1 Mo3 58.481(7) . 2_886
Se3 Re1 Se1 176.333(10) . .
Se3 Re1 Se2 89.240(10) . .
Se3 Re1 Se4 90.549(10) . .
Se4 Re1 Re2 58.384(8) . .
Se4 Re1 Re2 118.428(9) . 2_886
Se4 Re1 Re3 58.385(8) . .
Se4 Re1 Re3 118.362(9) . 2_886
Se4 Re1 Mo3 118.362(9) . 2_886
C3 Re1 Re2 132.35(7) . .
C3 Re1 Re2 137.24(7) . 2_886
C3 Re1 Re3 133.59(7) . .
C3 Re1 Re3 136.31(7) . 2_886
C3 Re1 Mo3 136.31(7) . 2_886
C3 Re1 Se1 92.70(7) . .
C3 Re1 Se2 94.57(7) . .
C3 Re1 Se3 90.76(7) . .
C3 Re1 Se4 89.37(7) . .
Re1 Re2 Re3 59.615(6) . .
Re1 Re2 Re3 60.064(5) . 2_886
Re1 Re2 Mo1 89.6 . 2_886
Re1 Re2 Mo3 60.064(5) . 2_886
Re3 Re2 Re3 89.618(6) 2_886 .
Re3 Re2 Mo1 59.853(5) . 2_886
Re3 Re2 Mo1 59.577(6) 2_886 2_886
Mo3 Re2 Re3 0.0 2_886 2_886
Mo3 Re2 Re3 89.6 2_886 .
Mo3 Re2 Mo1 59.577(6) 2_886 2_886
Se1 Re2 Re1 118.910(9) 2_886 .
Se1 Re2 Re3 58.860(8) 2_886 2_886
Se1 Re2 Re3 118.421(9) 2_886 .
Se1 Re2 Mo1 58.572(8) 2_886 2_886
Se1 Re2 Mo3 58.860(8) 2_886 2_886
Se1 Re2 Se2 89.721(10) 2_886 2_886
Se1 Re2 Se3 90.297(10) 2_886 .
Se1 Re2 Se4 176.407(11) 2_886 .
Se2 Re2 Re1 117.900(9) 2_886 .
Se2 Re2 Re3 58.296(8) 2_886 .
Se2 Re2 Re3 118.022(9) 2_886 2_886
Se2 Re2 Mo1 58.461(8) 2_886 2_886
Se2 Re2 Mo3 118.022(9) 2_886 2_886
Se2 Re2 Se3 175.427(11) 2_886 .
Se3 Re2 Re1 58.285(8) . .
Se3 Re2 Re3 58.328(7) . 2_886
Se3 Re2 Re3 117.880(9) . .
Se3 Re2 Mo1 117.883(9) . 2_886
Se3 Re2 Mo3 58.328(7) . 2_886
Se4 Re2 Re1 58.726(8) . .
Se4 Re2 Re3 58.231(7) . .
Se4 Re2 Re3 118.767(10) . 2_886
Se4 Re2 Mo1 118.080(9) . 2_886
Se4 Re2 Mo3 118.767(10) . 2_886
Se4 Re2 Se2 89.291(10) . 2_886
Se4 Re2 Se3 90.413(10) . .
C2 Re2 Re1 134.78(8) . .
C2 Re2 Re3 132.71(7) . 2_886
C2 Re2 Re3 137.67(7) . .
C2 Re2 Mo1 135.51(8) . 2_886
C2 Re2 Mo3 132.71(7) . 2_886
C2 Re2 Se1 90.11(7) . 2_886
C2 Re2 Se2 94.19(8) . 2_886
C2 Re2 Se3 90.38(8) . .
C2 Re2 Se4 93.41(7) . .
Re1 Re3 Re1 89.994(6) . 2_886
Re1 Re3 Re2 60.368(5) . 2_886
Re1 Re3 Mo1 0.000(8) 2_886 2_886
Re1 Re3 Mo1 90.0 . 2_886
Re1 Re3 Mo2 60.368(5) . 2_886
Re2 Re3 Re1 59.937(6) 2_886 2_886
Re2 Re3 Mo1 59.937(6) 2_886 2_886
Mo2 Re3 Re1 59.937(6) 2_886 2_886
Mo2 Re3 Re2 0.0 2_886 2_886
Mo2 Re3 Mo1 59.937(6) 2_886 2_886
Se1 Re3 Re1 58.566(8) . .
Se1 Re3 Re1 117.863(8) . 2_886
Se1 Re3 Re2 57.940(7) . 2_886
Se1 Re3 Mo1 117.863(8) . 2_886
Se1 Re3 Mo2 57.940(7) . 2_886
Se2 Re3 Re1 58.620(8) 2_886 2_886
Se2 Re3 Re1 118.542(9) 2_886 .
Se2 Re3 Re2 118.552(8) 2_886 2_886
Se2 Re3 Mo1 58.620(8) 2_886 2_886
Se2 Re3 Mo2 118.552(8) 2_886 2_886
Se2 Re3 Se1 176.032(11) 2_886 .
Se2 Re3 Se3 89.345(10) 2_886 2_886
Se3 Re3 Re1 58.385(7) 2_886 2_886
Se3 Re3 Re1 119.139(9) 2_886 .
Se3 Re3 Re2 58.793(8) 2_886 2_886
Se3 Re3 Mo1 58.385(7) 2_886 2_886
Se3 Re3 Mo2 58.793(8) 2_886 2_886
Se3 Re3 Se1 90.018(10) 2_886 .
Se4 Re3 Re1 58.941(8) . .
Se4 Re3 Re1 118.538(9) . 2_886
Se4 Re3 Re2 119.297(9) . 2_886
Se4 Re3 Mo1 118.538(9) . 2_886
Se4 Re3 Mo2 119.297(9) . 2_886
Se4 Re3 Se1 90.869(10) . .
Se4 Re3 Se2 89.559(10) . 2_886
Se4 Re3 Se3 176.782(10) . 2_886
C1 Re3 Re1 133.39(8) . .
C1 Re3 Re1 136.62(8) . 2_886
C1 Re3 Re2 134.88(7) . 2_886
C1 Re3 Mo1 136.62(8) . 2_886
C1 Re3 Mo2 134.88(7) . 2_886
C1 Re3 Se1 91.18(8) . .
C1 Re3 Se2 92.77(8) . 2_886
C1 Re3 Se3 92.77(7) . 2_886
C1 Re3 Se4 90.30(7) . .
Re1 Se1 Re3 62.609(8) . .
Re2 Se1 Re1 63.517(8) 2_886 .
Re2 Se1 Re3 63.198(8) 2_886 .
Mo2 Se1 Re1 63.517(8) 2_886 .
Mo2 Se1 Re2 0.0 2_886 2_886
Mo2 Se1 Re3 63.198(8) 2_886 .
Re2 Se2 Re1 63.116(8) 2_886 .
Re3 Se2 Re1 63.027(8) 2_886 .
Re3 Se2 Re2 63.181(8) 2_886 2_886
Re3 Se2 Mo2 63.181(8) 2_886 2_886
Mo2 Se2 Re1 63.116(8) 2_886 .
Mo2 Se2 Re2 0.0 2_886 2_886
Mo3 Se2 Re1 63.027(8) 2_886 .
Mo3 Se2 Re2 63.181(8) 2_886 2_886
Mo3 Se2 Re3 0.0 2_886 2_886
Mo3 Se2 Mo2 63.181(8) 2_886 2_886
Re1 Se3 Re2 62.867(8) . .
Re1 Se3 Re3 63.134(8) . 2_886
Re1 Se3 Mo3 63.134(8) . 2_886
Re3 Se3 Re2 62.878(8) 2_886 .
Mo3 Se3 Re2 62.878(8) 2_886 .
Mo3 Se3 Re3 0.0 2_886 2_886
Re2 Se4 Re1 62.890(8) . .
Re3 Se4 Re1 62.674(8) . .
Re3 Se4 Re2 63.326(8) . .
N1 C1 Re3 179.1(3) . .
N2 C2 Re2 177.8(3) . .
N3 C3 Re1 177.9(2) . .
C1A P1 C7A 108.97(13) . .
C1A P1 C13A 109.10(13) . .
C1A P1 C18A 107.03(13) . .
C7A P1 C13A 111.65(13) . .
C7A P1 C18A 107.95(13) . .
C13A P1 C18A 112.00(12) . .
C2A C1A P1 119.0(2) . .
C2A C1A C6A 119.9(3) . .
C6A C1A P1 121.0(2) . .
C1A C2A H2A 120.1 . .
C3A C2A C1A 119.8(3) . .
C3A C2A H2A 120.1 . .
C2A C3A H3A 119.9 . .
C2A C3A C4A 120.1(3) . .
C4A C3A H3A 119.9 . .
C13A C3AA H3AA 119.9 . .
C17A C3AA H3AA 119.9 . .
C17A C3AA C13A 120.1(3) . .
C3A C4A H4A 119.9 . .
C5A C4A C3A 120.3(3) . .
C5A C4A H4A 119.9 . .
C4A C5A H5A 119.8 . .
C4A C5A C6A 120.4(3) . .
C6A C5A H5A 119.8 . .
C1A C6A H6A 120.3 . .
C5A C6A C1A 119.5(3) . .
C5A C6A H6A 120.3 . .
C8A C7A P1 120.0(2) . .
C8A C7A C12A 119.9(3) . .
C12A C7A P1 119.9(2) . .
C7A C8A H8A 120.1 . .
C9A C8A C7A 119.7(3) . .
C9A C8A H8A 120.1 . .
C8A C9A H9A 119.9 . .
C10A C9A C8A 120.2(3) . .
C10A C9A H9A 119.9 . .
C9A C10A H10A 119.8 . .
C9A C10A C11A 120.4(3) . .
C11A C10A H10A 119.8 . .
C10A C11A H11A 120.1 . .
C10A C11A C12A 119.8(3) . .
C12A C11A H11A 120.1 . .
C7A C12A H12A 120.1 . .
C11A C12A C7A 119.9(3) . .
C11A C12A H12A 120.1 . .
C3AA C13A P1 119.1(2) . .
C14A C13A P1 121.7(2) . .
C14A C13A C3AA 119.2(3) . .
C13A C14A H14A 119.9 . .
C13A C14A C15A 120.3(3) . .
C15A C14A H14A 119.9 . .
C14A C15A H15A 120.0 . .
C16A C15A C14A 120.1(3) . .
C16A C15A H15A 120.0 . .
C15A C16A H16A 119.9 . .
C15A C16A C17A 120.2(3) . .
C17A C16A H16A 119.9 . .
C3AA C17A C16A 120.1(3) . .
C3AA C17A H17A 119.9 . .
C16A C17A H17A 119.9 . .
C19A C18A P1 119.3(2) . .
C19A C18A C23A 119.8(3) . .
C23A C18A P1 120.7(2) . .
C18A C19A H19A 120.2 . .
C18A C19A C20A 119.7(3) . .
C20A C19A H19A 120.2 . .
C19A C20A H20A 119.9 . .
C21A C20A C19A 120.1(3) . .
C21A C20A H20A 119.9 . .
C20A C21A H21A 119.7 . .
C20A C21A C22A 120.6(3) . .
C22A C21A H21A 119.7 . .
C21A C22A H22A 120.2 . .
C23A C22A C21A 119.6(3) . .
C23A C22A H22A 120.2 . .
C18A C23A H23A 119.9 . .
C22A C23A C18A 120.2(3) . .
C22A C23A H23A 119.9 . .
C1B P2 C7B 107.88(13) . .
C1B P2 C13B 109.89(13) . .
C7B P2 C13B 107.39(13) . .
C19B P2 C1B 108.66(13) . .
C19B P2 C7B 111.43(13) . .
C19B P2 C13B 111.51(13) . .
C2B C1B P2 121.7(2) . .
C2B C1B C6B 119.5(3) . .
C6B C1B P2 118.8(2) . .
C1B C2B H2B 120.0 . .
C3B C2B C1B 120.0(3) . .
C3B C2B H2B 120.0 . .
C2B C3B H3B 120.0 . .
C4B C3B C2B 119.9(3) . .
C4B C3B H3B 120.0 . .
C3B C4B H4B 119.5 . .
C3B C4B C5B 120.9(3) . .
C5B C4B H4B 119.5 . .
C4B C5B H5B 120.2 . .
C4B C5B C6B 119.6(3) . .
C6B C5B H5B 120.2 . .
C1B C6B H6B 120.0 . .
C5B C6B C1B 120.0(3) . .
C5B C6B H6B 120.0 . .
C8B C7B P2 117.0(2) . .
C12B C7B P2 122.3(2) . .
C12B C7B C8B 120.4(3) . .
C7B C8B H8B 120.4 . .
C9B C8B C7B 119.2(3) . .
C9B C8B H8B 120.4 . .
C8B C9B H9B 119.8 . .
C10B C9B C8B 120.4(3) . .
C10B C9B H9B 119.8 . .
C9B C10B H10B 120.0 . .
C11B C10B C9B 120.0(3) . .
C11B C10B H10B 120.0 . .
C10B C11B H11B 119.6 . .
C10B C11B C12B 120.8(3) . .
C12B C11B H11B 119.6 . .
C7B C12B C11B 119.2(3) . .
C7B C12B H12B 120.4 . .
C11B C12B H12B 120.4 . .
C14B C13B P2 118.4(2) . .
C18B C13B P2 121.6(2) . .
C18B C13B C14B 119.9(3) . .
C13B C14B H14B 120.3 . .
C15B C14B C13B 119.5(3) . .
C15B C14B H14B 120.3 . .
C14B C15B H15B 119.9 . .
C16B C15B C14B 120.2(3) . .
C16B C15B H15B 119.9 . .
C15B C16B H16B 119.7 . .
C15B C16B C17B 120.6(3) . .
C17B C16B H16B 119.7 . .
C16B C17B H17B 120.0 . .
C16B C17B C18B 120.0(3) . .
C18B C17B H17B 120.0 . .
C13B C18B H18B 120.1 . .
C17B C18B C13B 119.9(3) . .
C17B C18B H18B 120.1 . .
C20B C19B P2 122.7(2) . .
C20B C19B C24B 119.8(3) . .
C24B C19B P2 117.5(2) . .
C19B C20B H20B 120.4 . .
C21B C20B C19B 119.1(3) . .
C21B C20B H20B 120.4 . .
C20B C21B H21B 119.5 . .
C22B C21B C20B 121.0(3) . .
C22B C21B H21B 119.5 . .
C21B C22B H22B 120.0 . .
C21B C22B C23B 119.9(3) . .
C23B C22B H22B 120.0 . .
C22B C23B H23B 120.0 . .
C24B C23B C22B 120.0(3) . .
C24B C23B H23B 120.0 . .
C19B C24B H24B 119.9 . .
C23B C24B C19B 120.1(3) . .
C23B C24B H24B 119.9 . .
H1SA C1S H1SB 109.5 . .
H1SA C1S H1SC 109.5 . .
H1SB C1S H1SC 109.5 . .
C2S C1S H1SA 109.5 . .
C2S C1S H1SB 109.5 . .
C2S C1S H1SC 109.5 . .
N1S C2S C1S 179.6(5) . .

loop_
_geom_bond_atom_site_label_1
_geom_bond_atom_site_label_2
_geom_bond_distance
_geom_bond_site_symmetry_2
Re1 Re2 2.6519(2) .
Re1 Re2 2.6619(2) 2_886
Re1 Re3 2.6407(2) .
Re1 Re3 2.6553(2) 2_886
Re1 Mo3 2.6553(2) 2_886
Re1 Se1 2.5377(3) .
Re1 Se2 2.5437(3) .
Re1 Se3 2.5348(3) .
Re1 Se4 2.5463(3) .
Re1 C3 2.164(3) .
Re2 Re3 2.6536(2) 2_886
Re2 Re3 2.6605(2) .
Re2 Mo1 2.6619(2) 2_886
Re2 Mo3 2.6536(2) 2_886
Re2 Se1 2.5196(3) 2_886
Re2 Se2 2.5425(3) 2_886
Re2 Se3 2.5501(3) .
Re2 Se4 2.5370(3) .
Re2 C2 2.171(3) .
Re3 Re1 2.6553(2) 2_886
Re3 Re2 2.6536(2) 2_886
Re3 Mo1 2.6553(2) 2_886
Re3 Mo2 2.6536(2) 2_886
Re3 Se1 2.5447(3) .
Re3 Se2 2.5363(3) 2_886
Re3 Se3 2.5375(3) 2_886
Re3 Se4 2.5313(3) .
Re3 C1 2.165(3) .
Se1 Re2 2.5196(3) 2_886
Se1 Mo2 2.5196(3) 2_886
Se2 Re2 2.5425(3) 2_886
Se2 Re3 2.5364(3) 2_886
Se2 Mo2 2.5425(3) 2_886
Se2 Mo3 2.5364(3) 2_886
Se3 Re3 2.5375(3) 2_886
Se3 Mo3 2.5375(3) 2_886
N1 C1 1.153(4) .
N2 C2 1.151(4) .
N3 C3 1.153(4) .
P1 C1A 1.791(3) .
P1 C7A 1.794(3) .
P1 C13A 1.797(3) .
P1 C18A 1.803(3) .
C1A C2A 1.395(4) .
C1A C6A 1.397(4) .
C2A H2A 0.9500 .
C2A C3A 1.384(4) .
C3A H3A 0.9500 .
C3A C4A 1.387(4) .
C3AA H3AA 0.9500 .
C3AA C13A 1.408(4) .
C3AA C17A 1.379(4) .
C4A H4A 0.9500 .
C4A C5A 1.377(4) .
C5A H5A 0.9500 .
C5A C6A 1.390(4) .
C6A H6A 0.9500 .
C7A C8A 1.390(4) .
C7A C12A 1.391(4) .
C8A H8A 0.9500 .
C8A C9A 1.384(4) .
C9A H9A 0.9500 .
C9A C10A 1.377(4) .
C10A H10A 0.9500 .
C10A C11A 1.385(4) .
C11A H11A 0.9500 .
C11A C12A 1.385(4) .
C12A H12A 0.9500 .
C13A C14A 1.388(4) .
C14A H14A 0.9500 .
C14A C15A 1.389(4) .
C15A H15A 0.9500 .
C15A C16A 1.384(4) .
C16A H16A 0.9500 .
C16A C17A 1.387(4) .
C17A H17A 0.9500 .
C18A C19A 1.389(4) .
C18A C23A 1.397(4) .
C19A H19A 0.9500 .
C19A C20A 1.395(4) .
C20A H20A 0.9500 .
C20A C21A 1.372(5) .
C21A H21A 0.9500 .
C21A C22A 1.393(5) .
C22A H22A 0.9500 .
C22A C23A 1.379(4) .
C23A H23A 0.9500 .
P2 C1B 1.791(3) .
P2 C7B 1.793(3) .
P2 C13B 1.796(3) .
P2 C19B 1.791(3) .
C1B C2B 1.394(4) .
C1B C6B 1.399(4) .
C2B H2B 0.9500 .
C2B C3B 1.384(4) .
C3B H3B 0.9500 .
C3B C4B 1.376(5) .
C4B H4B 0.9500 .
C4B C5B 1.384(4) .
C5B H5B 0.9500 .
C5B C6B 1.386(4) .
C6B H6B 0.9500 .
C7B C8B 1.399(4) .
C7B C12B 1.389(4) .
C8B H8B 0.9500 .
C8B C9B 1.387(4) .
C9B H9B 0.9500 .
C9B C10B 1.384(5) .
C10B H10B 0.9500 .
C10B C11B 1.375(5) .
C11B H11B 0.9500 .
C11B C12B 1.391(4) .
C12B H12B 0.9500 .
C13B C14B 1.405(4) .
C13B C18B 1.390(4) .
C14B H14B 0.9500 .
C14B C15B 1.387(4) .
C15B H15B 0.9500 .
C15B C16B 1.378(5) .
C16B H16B 0.9500 .
C16B C17B 1.385(5) .
C17B H17B 0.9500 .
C17B C18B 1.385(4) .
C18B H18B 0.9500 .
C19B C20B 1.393(4) .
C19B C24B 1.395(4) .
C20B H20B 0.9500 .
C20B C21B 1.387(4) .
C21B H21B 0.9500 .
C21B C22B 1.375(4) .
C22B H22B 0.9500 .
C22B C23B 1.384(4) .
C23B H23B 0.9500 .
C23B C24B 1.381(4) .
C24B H24B 0.9500 .
N1S C2S 1.119(5) .
C1S H1SA 0.9800 .
C1S H1SB 0.9800 .
C1S H1SC 0.9800 .
C1S C2S 1.456(5) .
